data_4029533
loop_
_publ_author_name
'Cai, Hua'
'Nie, Jing'
'Zheng, Yan'
'Ma, Jun-An'

_publ_section_title
;
 Lithium binaphtholate-catalyzed enantioselective enyne addition to
 ketones: access to enynylated tertiary alcohols.
;
_journal_issue 12
_journal_name_full 'The Journal of organic chemistry'
_journal_page_first 5484
_journal_page_last 5493
_journal_paper_doi 10.1021/jo5005839
_journal_volume 79
_journal_year 2014
_chemical_formula_sum 'C22 H20 O2'
_chemical_formula_weight 316.38
_chemical_name_systematic
; 
 ? 
;
_space_group_IT_number 19
_symmetry_cell_setting orthorhombic
_symmetry_space_group_name_Hall 'P 2ac 2ab'
_symmetry_space_group_name_H-M 'P 21 21 21'
_atom_sites_solution_hydrogens geom
_atom_sites_solution_primary direct
_atom_sites_solution_secondary difmap
_audit_creation_method SHELXL-97
_cell_angle_alpha 90.00
_cell_angle_beta 90.00
_cell_angle_gamma 90.00
_cell_formula_units_Z 4
_cell_length_a 8.351(9)
_cell_length_b 11.258(11)
_cell_length_c 18.802(19)
_cell_measurement_reflns_used 556
_cell_measurement_temperature 296(2)
_cell_measurement_theta_max 12.98
_cell_measurement_theta_min 2.17
_cell_volume 1768(3)
_computing_cell_refinement 'Bruker SMART'
_computing_data_collection 'Bruker SMART'
_computing_data_reduction 'Bruker SAINT'
_computing_molecular_graphics 'Bruker SHELXTL'
_computing_publication_material 'Bruker SHELXTL'
_computing_structure_refinement 'SHELXL-97 (Sheldrick, 1997)'
_computing_structure_solution 'SHELXS-97 (Sheldrick, 1990)'
_diffrn_ambient_temperature 296(2)
_diffrn_measured_fraction_theta_full 0.999
_diffrn_measured_fraction_theta_max 0.999
_diffrn_measurement_device_type 'CCD area detector'
_diffrn_measurement_method 'phi and omega scans'
_diffrn_radiation_monochromator graphite
_diffrn_radiation_source 'fine-focus sealed tube'
_diffrn_radiation_type MoK\a
_diffrn_radiation_wavelength 0.71073
_diffrn_reflns_av_R_equivalents 0.1779
_diffrn_reflns_av_sigmaI/netI 0.2730
_diffrn_reflns_limit_h_max 9
_diffrn_reflns_limit_h_min -9
_diffrn_reflns_limit_k_max 13
_diffrn_reflns_limit_k_min -8
_diffrn_reflns_limit_l_max 20
_diffrn_reflns_limit_l_min -22
_diffrn_reflns_number 9074
_diffrn_reflns_theta_full 25.02
_diffrn_reflns_theta_max 25.02
_diffrn_reflns_theta_min 2.11
_exptl_absorpt_coefficient_mu 0.075
_exptl_absorpt_correction_T_max 0.9852
_exptl_absorpt_correction_T_min 0.9794
_exptl_absorpt_correction_type multi-scan
_exptl_absorpt_process_details SADABS
_exptl_crystal_colour COLORLESS
_exptl_crystal_density_diffrn 1.189
_exptl_crystal_density_meas ?
_exptl_crystal_density_method 'not measured'
_exptl_crystal_description BLOCK
_exptl_crystal_F_000 672
_exptl_crystal_size_max 0.28
_exptl_crystal_size_mid 0.22
_exptl_crystal_size_min 0.20
_refine_diff_density_max 0.149
_refine_diff_density_min -0.164
_refine_diff_density_rms 0.035
_refine_ls_abs_structure_details 'Flack H D (1983), Acta Cryst. A39, 876-881'
_refine_ls_abs_structure_Flack -7(4)
_refine_ls_extinction_coef 0.014(2)
_refine_ls_extinction_expression Fc^*^=kFc[1+0.001xFc^2^\l^3^/sin(2\q)]^-1/4^
_refine_ls_extinction_method SHELXL
_refine_ls_goodness_of_fit_ref 0.878
_refine_ls_hydrogen_treatment constr
_refine_ls_matrix_type full
_refine_ls_number_parameters 219
_refine_ls_number_reflns 3111
_refine_ls_number_restraints 0
_refine_ls_restrained_S_all 0.878
_refine_ls_R_factor_all 0.2546
_refine_ls_R_factor_gt 0.0532
_refine_ls_shift/su_max 0.000
_refine_ls_shift/su_mean 0.000
_refine_ls_structure_factor_coef Fsqd
_refine_ls_weighting_details 'calc w=1/[\s^2^(Fo^2^)+(0.0000P)^2^+0.0000P] where P=(Fo^2^+2Fc^2^)/3'
_refine_ls_weighting_scheme calc
_refine_ls_wR_factor_gt 0.0908
_refine_ls_wR_factor_ref 0.1592
_reflns_number_gt 930
_reflns_number_total 3111
_reflns_threshold_expression >2sigma(I)
_cod_data_source_file jo5005839_si_003.cif
_cod_data_source_block 130402b
_cod_depositor_comments
;
The following automatic conversions were performed:

'_symmetry_cell_setting' value 'Orthorhombic' changed to
'orthorhombic' according to
/usr/data/users/saulius/crontab/automatic-downloads/rss-feeds/ACS/lib/dictionaries/cif_core.dic
dictionary named 'cif_core.dic' version 2.4.2 from
2011-04-26.

'_exptl_absorpt_correction_type' value 'MULTI-SCAN'
changed to 'multi-scan' according to
/usr/data/users/saulius/crontab/automatic-downloads/rss-feeds/ACS/lib/dictionaries/cif_core.dic
dictionary named 'cif_core.dic' version 2.4.2 from 2011-04-26.

Automatic conversion script
Id: cif_fix_values 2281 2013-09-26 08:29:07Z andrius 

 Adding full bibliography for 4029532--4029533.cif.

The following automatic conversions were performed:

'_exptl_crystal_density_meas' value 'NONE' was changed to '?' - the
value is perceived as not measured.

Automatic conversion script
Id: cif_fix_values 3008 2015-01-20 13:52:24Z robertas 
;
_cod_original_sg_symbol_H-M P2(1)2(1)2(1)
_cod_database_code 4029533

loop_
_symmetry_equiv_pos_as_xyz
'x, y, z'
'-x+1/2, -y, z+1/2'
'-x, y+1/2, -z+1/2'
'x+1/2, -y+1/2, -z'

loop_
_atom_site_label
_atom_site_type_symbol
_atom_site_fract_x
_atom_site_fract_y
_atom_site_fract_z
_atom_site_U_iso_or_equiv
_atom_site_adp_type
_atom_site_occupancy
_atom_site_symmetry_multiplicity
_atom_site_calc_flag
_atom_site_refinement_flags
O1 O 1.1773(5) 0.1176(4) 0.8155(2) 0.0772(15) Uani 1 1 d .
O2 O 1.0616(6) 0.1173(4) 1.1066(3) 0.0897(17) Uani 1 1 d .
C1 C 0.8396(11) 0.1346(8) 0.8175(4) 0.078(2) Uani 1 1 d .
H1 H 0.8944 0.2033 0.8304 0.094 Uiso 1 1 calc R
C2 C 0.6824(12) 0.1437(8) 0.7934(4) 0.093(3) Uani 1 1 d .
H2 H 0.6338 0.2178 0.7902 0.112 Uiso 1 1 calc R
C3 C 0.5976(11) 0.0418(12) 0.7742(4) 0.101(3) Uani 1 1 d .
H3 H 0.4925 0.0472 0.7581 0.122 Uiso 1 1 calc R
C4 C 0.6722(13) -0.0665(10) 0.7793(4) 0.094(3) Uani 1 1 d .
H4 H 0.6167 -0.1350 0.7669 0.113 Uiso 1 1 calc R
C5 C 0.8292(11) -0.0749(7) 0.8029(4) 0.082(2) Uani 1 1 d .
H5 H 0.8778 -0.1491 0.8056 0.099 Uiso 1 1 calc R
C6 C 0.9161(10) 0.0263(8) 0.8228(3) 0.0613(19) Uani 1 1 d .
C7 C 1.0860(9) 0.0210(7) 0.8500(3) 0.0629(19) Uani 1 1 d .
C8 C 1.2408(9) 0.1957(6) 0.8695(4) 0.085(2) Uani 1 1 d .
H8A H 1.1684 0.2616 0.8778 0.102 Uiso 1 1 calc R
H8B H 1.3439 0.2271 0.8550 0.102 Uiso 1 1 calc R
C9 C 1.2581(9) 0.1218(6) 0.9358(4) 0.078(2) Uani 1 1 d .
H9 H 1.3526 0.0705 0.9332 0.093 Uiso 1 1 calc R
C10 C 1.1032(9) 0.0493(5) 0.9282(4) 0.0605(19) Uani 1 1 d .
C11 C 1.1726(9) -0.0960(6) 0.8303(3) 0.093(3) Uani 1 1 d .
H11A H 1.1172 -0.1618 0.8515 0.140 Uiso 1 1 calc R
H11B H 1.2806 -0.0936 0.8477 0.140 Uiso 1 1 calc R
H11C H 1.1736 -0.1051 0.7795 0.140 Uiso 1 1 calc R
C12 C 1.0161(9) 0.0408(5) 0.9873(4) 0.062(2) Uani 1 1 d .
C13 C 1.0970(9) 0.1108(7) 1.0439(4) 0.069(2) Uani 1 1 d .
C14 C 1.2392(9) 0.1748(6) 1.0102(4) 0.086(2) Uani 1 1 d .
H14A H 1.3355 0.1621 1.0380 0.103 Uiso 1 1 calc R
H14B H 1.2189 0.2595 1.0073 0.103 Uiso 1 1 calc R
C15 C 0.8579(9) -0.0146(6) 0.9956(4) 0.070(2) Uani 1 1 d .
H15 H 0.8146 -0.0511 0.9556 0.084 Uiso 1 1 calc R
C16 C 0.7708(10) -0.0178(5) 1.0547(4) 0.071(2) Uani 1 1 d .
H16 H 0.8173 0.0136 1.0955 0.085 Uiso 1 1 calc R
C17 C 0.6070(10) -0.0663(6) 1.0619(4) 0.062(2) Uani 1 1 d .
C18 C 0.5231(10) -0.1186(6) 1.0057(4) 0.072(2) Uani 1 1 d .
H18 H 0.5701 -0.1249 0.9610 0.087 Uiso 1 1 calc R
C19 C 0.3684(11) -0.1613(6) 1.0170(4) 0.086(2) Uani 1 1 d .
H19 H 0.3135 -0.1975 0.9799 0.103 Uiso 1 1 calc R
C20 C 0.2960(10) -0.1505(6) 1.0823(5) 0.084(3) Uani 1 1 d .
H20 H 0.1924 -0.1786 1.0892 0.101 Uiso 1 1 calc R
C21 C 0.3768(11) -0.0987(7) 1.1364(4) 0.089(3) Uani 1 1 d .
H21 H 0.3270 -0.0907 1.1803 0.106 Uiso 1 1 calc R
C22 C 0.5318(10) -0.0573(6) 1.1279(4) 0.080(2) Uani 1 1 d .
H22 H 0.5856 -0.0235 1.1662 0.096 Uiso 1 1 calc R

loop_
_atom_site_aniso_label
_atom_site_aniso_U_11
_atom_site_aniso_U_22
_atom_site_aniso_U_33
_atom_site_aniso_U_23
_atom_site_aniso_U_13
_atom_site_aniso_U_12
O1 0.072(4) 0.095(4) 0.065(3) 0.003(3) 0.005(3) -0.021(3)
O2 0.096(4) 0.105(4) 0.068(4) -0.014(3) 0.003(3) -0.010(3)
C1 0.063(7) 0.096(7) 0.077(5) 0.000(5) 0.000(5) -0.003(5)
C2 0.077(7) 0.093(7) 0.109(7) 0.001(5) 0.003(6) 0.005(6)
C3 0.058(7) 0.146(10) 0.100(7) -0.015(7) -0.001(5) -0.017(8)
C4 0.081(8) 0.115(9) 0.086(6) -0.007(6) 0.002(6) -0.023(7)
C5 0.075(7) 0.090(7) 0.083(5) -0.001(5) -0.001(5) -0.011(6)
C6 0.056(5) 0.071(5) 0.057(5) 0.001(4) 0.009(4) -0.005(5)
C7 0.056(5) 0.075(6) 0.057(5) -0.006(4) 0.014(4) 0.004(5)
C8 0.074(6) 0.100(6) 0.082(6) 0.005(5) -0.002(5) -0.020(5)
C9 0.091(7) 0.078(5) 0.063(6) -0.002(5) -0.005(5) -0.017(5)
C10 0.067(6) 0.054(5) 0.060(5) 0.000(4) -0.008(4) -0.006(4)
C11 0.087(7) 0.100(6) 0.093(6) -0.018(5) 0.014(5) 0.006(5)
C12 0.077(6) 0.055(5) 0.054(5) -0.004(4) -0.010(5) 0.006(5)
C13 0.064(6) 0.082(6) 0.062(5) 0.005(5) 0.007(5) 0.004(5)
C14 0.083(6) 0.087(5) 0.088(6) -0.003(5) -0.012(5) -0.025(5)
C15 0.076(6) 0.066(5) 0.069(5) -0.010(4) 0.010(5) -0.017(4)
C16 0.068(6) 0.073(5) 0.072(6) -0.013(4) 0.002(5) -0.005(5)
C17 0.065(6) 0.063(5) 0.058(5) 0.000(4) -0.008(5) 0.001(4)
C18 0.078(7) 0.074(5) 0.065(5) 0.000(4) 0.007(5) 0.001(5)
C19 0.096(8) 0.080(6) 0.082(6) 0.005(5) -0.012(6) -0.013(5)
C20 0.081(7) 0.095(6) 0.077(6) 0.012(5) 0.008(6) -0.013(5)
C21 0.093(8) 0.099(7) 0.074(6) -0.001(5) 0.008(6) -0.004(5)
C22 0.077(7) 0.105(6) 0.059(5) -0.008(5) -0.001(5) -0.012(5)

loop_
_atom_type_symbol
_atom_type_description
_atom_type_scat_dispersion_real
_atom_type_scat_dispersion_imag
_atom_type_scat_source
C C 0.0033 0.0016 'International Tables Vol C Tables 4.2.6.8 and 6.1.1.4'
H H 0.0000 0.0000 'International Tables Vol C Tables 4.2.6.8 and 6.1.1.4'
O O 0.0106 0.0060 'International Tables Vol C Tables 4.2.6.8 and 6.1.1.4'

loop_
_geom_angle_atom_site_label_1
_geom_angle_atom_site_label_2
_geom_angle_atom_site_label_3
_geom_angle
C8 O1 C7 109.1(5)
C6 C1 C2 121.6(8)
C6 C1 H1 119.2
C2 C1 H1 119.2
C1 C2 C3 120.2(8)
C1 C2 H2 119.9
C3 C2 H2 119.9
C4 C3 C2 118.8(9)
C4 C3 H3 120.6
C2 C3 H3 120.6
C3 C4 C5 120.8(9)
C3 C4 H4 119.6
C5 C4 H4 119.6
C4 C5 C6 121.2(8)
C4 C5 H5 119.4
C6 C5 H5 119.4
C1 C6 C5 117.4(7)
C1 C6 C7 119.6(8)
C5 C6 C7 123.0(8)
O1 C7 C6 107.9(6)
O1 C7 C10 102.9(6)
C6 C7 C10 114.3(6)
O1 C7 C11 106.3(5)
C6 C7 C11 113.1(7)
C10 C7 C11 111.6(6)
O1 C8 C9 106.4(6)
O1 C8 H8A 110.5
C9 C8 H8A 110.5
O1 C8 H8B 110.5
C9 C8 H8B 110.5
H8A C8 H8B 108.6
C8 C9 C14 122.2(6)
C8 C9 C10 97.8(6)
C14 C9 C10 102.0(6)
C8 C9 H9 111.1
C14 C9 H9 111.1
C10 C9 H9 111.1
C12 C10 C7 138.1(7)
C12 C10 C9 114.8(6)
C7 C10 C9 106.5(6)
C7 C11 H11A 109.5
C7 C11 H11B 109.5
H11A C11 H11B 109.5
C7 C11 H11C 109.5
H11A C11 H11C 109.5
H11B C11 H11C 109.5
C10 C12 C15 127.6(7)
C10 C12 C13 108.1(7)
C15 C12 C13 123.9(6)
O2 C13 C12 127.9(8)
O2 C13 C14 124.3(7)
C12 C13 C14 107.8(6)
C13 C14 C9 106.0(6)
C13 C14 H14A 110.5
C9 C14 H14A 110.5
C13 C14 H14B 110.5
C9 C14 H14B 110.5
H14A C14 H14B 108.7
C16 C15 C12 126.3(7)
C16 C15 H15 116.8
C12 C15 H15 116.8
C15 C16 C17 126.4(7)
C15 C16 H16 116.8
C17 C16 H16 116.8
C22 C17 C18 118.6(8)
C22 C17 C16 118.1(7)
C18 C17 C16 123.3(7)
C19 C18 C17 119.6(7)
C19 C18 H18 120.2
C17 C18 H18 120.2
C20 C19 C18 120.9(8)
C20 C19 H19 119.5
C18 C19 H19 119.5
C21 C20 C19 119.3(8)
C21 C20 H20 120.3
C19 C20 H20 120.3
C20 C21 C22 121.7(8)
C20 C21 H21 119.1
C22 C21 H21 119.1
C21 C22 C17 119.9(8)
C21 C22 H22 120.1
C17 C22 H22 120.1

loop_
_geom_bond_atom_site_label_1
_geom_bond_atom_site_label_2
_geom_bond_distance
O1 C8 1.444(7)
O1 C7 1.478(7)
O2 C13 1.218(7)
C1 C6 1.381(8)
C1 C2 1.393(9)
C1 H1 0.9300
C2 C3 1.396(10)
C2 H2 0.9300
C3 C4 1.372(10)
C3 H3 0.9300
C4 C5 1.388(9)
C4 H4 0.9300
C5 C6 1.401(9)
C5 H5 0.9300
C6 C7 1.509(9)
C7 C10 1.511(8)
C7 C11 1.547(8)
C8 C9 1.505(8)
C8 H8A 0.9700
C8 H8B 0.9700
C9 C14 1.528(8)
C9 C10 1.536(8)
C9 H9 0.9800
C10 C12 1.332(8)
C11 H11A 0.9600
C11 H11B 0.9600
C11 H11C 0.9600
C12 C15 1.469(8)
C12 C13 1.487(8)
C13 C14 1.527(8)
C14 H14A 0.9700
C14 H14B 0.9700
C15 C16 1.329(8)
C15 H15 0.9300
C16 C17 1.479(9)
C16 H16 0.9300
C17 C22 1.395(8)
C17 C18 1.398(8)
C18 C19 1.395(8)
C18 H18 0.9300
C19 C20 1.373(9)
C19 H19 0.9300
C20 C21 1.353(9)
C20 H20 0.9300
C21 C22 1.385(9)
C21 H21 0.9300
C22 H22 0.9300

loop_
_geom_torsion_atom_site_label_1
_geom_torsion_atom_site_label_2
_geom_torsion_atom_site_label_3
_geom_torsion_atom_site_label_4
_geom_torsion
C6 C1 C2 C3 0.3(12)
C1 C2 C3 C4 -0.1(12)
C2 C3 C4 C5 -0.3(12)
C3 C4 C5 C6 0.6(12)
C2 C1 C6 C5 -0.1(11)
C2 C1 C6 C7 -179.3(6)
C4 C5 C6 C1 -0.4(10)
C4 C5 C6 C7 178.9(6)
C8 O1 C7 C6 120.7(6)
C8 O1 C7 C10 -0.4(7)
C8 O1 C7 C11 -117.8(6)
C1 C6 C7 O1 -44.1(8)
C5 C6 C7 O1 136.7(6)
C1 C6 C7 C10 69.7(9)
C5 C6 C7 C10 -109.6(8)
C1 C6 C7 C11 -161.3(6)
C5 C6 C7 C11 19.5(9)
C7 O1 C8 C9 26.2(8)
O1 C8 C9 C14 -148.6(6)
O1 C8 C9 C10 -39.2(7)
O1 C7 C10 C12 145.3(8)
C6 C7 C10 C12 28.7(12)
C11 C7 C10 C12 -101.1(9)
O1 C7 C10 C9 -25.0(7)
C6 C7 C10 C9 -141.7(7)
C11 C7 C10 C9 88.6(7)
C8 C9 C10 C12 -133.7(6)
C14 C9 C10 C12 -8.4(8)
C8 C9 C10 C7 39.2(6)
C14 C9 C10 C7 164.5(5)
C7 C10 C12 C15 5.4(13)
C9 C10 C12 C15 175.2(6)
C7 C10 C12 C13 -167.8(8)
C9 C10 C12 C13 2.0(8)
C10 C12 C13 O2 -173.7(7)
C15 C12 C13 O2 12.8(11)
C10 C12 C13 C14 5.5(7)
C15 C12 C13 C14 -168.0(6)
O2 C13 C14 C9 168.6(7)
C12 C13 C14 C9 -10.6(7)
C8 C9 C14 C13 118.1(7)
C10 C9 C14 C13 10.9(7)
C10 C12 C15 C16 -177.2(7)
C13 C12 C15 C16 -5.0(11)
C12 C15 C16 C17 175.5(6)
C15 C16 C17 C22 -177.4(7)
C15 C16 C17 C18 1.4(11)
C22 C17 C18 C19 -0.7(10)
C16 C17 C18 C19 -179.5(6)
C17 C18 C19 C20 1.3(11)
C18 C19 C20 C21 -0.6(11)
C19 C20 C21 C22 -0.8(12)
C20 C21 C22 C17 1.4(12)
C18 C17 C22 C21 -0.6(10)
C16 C17 C22 C21 178.2(6)
